data_4064685
loop_
_publ_author_name
'Otsuka, Maiko'
'Endo, Kohei'
'Shibata, Takanori'

_publ_section_title
;
 Regioselective Addition of Various Heteronucleophiles to
 (Styrene)Cr(CO)3Complexes
;
_journal_issue 13
_journal_name_full Organometallics
_journal_page_first 3683
_journal_paper_doi 10.1021/om200268v
_journal_volume 30
_journal_year 2011
_chemical_formula_moiety 'C13 H14 Cr O4'
_chemical_formula_sum 'C13 H14 Cr O4'
_chemical_formula_weight 286.25
_space_group_IT_number 14
_symmetry_cell_setting monoclinic
_symmetry_Int_Tables_number 14
_symmetry_space_group_name_Hall '-P 2ybc'
_symmetry_space_group_name_H-M 'P 1 21/c 1'
_atom_sites_solution_hydrogens geom
_atom_sites_solution_primary direct
_atom_sites_solution_secondary difmap
_cell_angle_alpha 90.0000
_cell_angle_beta 90.1240(10)
_cell_angle_gamma 90.0000
_cell_formula_units_Z 4
_cell_length_a 9.4358(6)
_cell_length_b 17.8429(10)
_cell_length_c 7.4964(3)
_cell_measurement_reflns_used 8768
_cell_measurement_temperature 123
_cell_measurement_theta_max 27.44
_cell_measurement_theta_min 3.14
_cell_volume 1262.11(12)
_computing_cell_refinement 'RAPID AUTO'
_computing_data_collection 'RAPID AUTO (Rigaku, ????)'
_computing_data_reduction 'RAPID AUTO'
_computing_molecular_graphics 'CrystalStructure 4.0'
_computing_publication_material 'CrystalStructure 4.0 (Rigaku, 2010)'
_computing_structure_refinement 'SHELXL97 (Sheldrick, 2008)'
_computing_structure_solution 'Superflip (Palatinus, et al., 2007)'
_diffrn_ambient_temperature 123
_diffrn_detector_area_resol_mean 10.000
_diffrn_measured_fraction_theta_full 0.979
_diffrn_measured_fraction_theta_max 0.979
_diffrn_measurement_device_type 'Rigaku R-AXIS RAPID'
_diffrn_measurement_method \w
_diffrn_radiation_type 'Mo K\a'
_diffrn_radiation_wavelength 0.71075
_diffrn_reflns_av_R_equivalents 0.0338
_diffrn_reflns_limit_h_max 12
_diffrn_reflns_limit_h_min -11
_diffrn_reflns_limit_k_max 22
_diffrn_reflns_limit_k_min -23
_diffrn_reflns_limit_l_max 8
_diffrn_reflns_limit_l_min -9
_diffrn_reflns_number 11542
_diffrn_reflns_theta_full 27.46
_diffrn_reflns_theta_max 27.46
_diffrn_standards_number 0
_exptl_absorpt_coefficient_mu 0.909
_exptl_absorpt_correction_T_max 0.913
_exptl_absorpt_correction_T_min 0.884
_exptl_absorpt_correction_type numerical
_exptl_absorpt_process_details 'NUMABS (Rigaku, 1999)'
_exptl_crystal_colour yellow
_exptl_crystal_density_diffrn 1.506
_exptl_crystal_density_method 'not measured'
_exptl_crystal_description unknown
_exptl_crystal_F_000 592.00
_exptl_crystal_size_max 0.400
_exptl_crystal_size_mid 0.200
_exptl_crystal_size_min 0.100
_refine_diff_density_max 0.480
_refine_diff_density_min -0.590
_refine_ls_extinction_method none
_refine_ls_goodness_of_fit_ref 1.233
_refine_ls_hydrogen_treatment constr
_refine_ls_number_parameters 219
_refine_ls_number_reflns 2822
_refine_ls_number_restraints 0
_refine_ls_R_factor_gt 0.0370
_refine_ls_shift/su_max 0.003
_refine_ls_structure_factor_coef Fsqd
_refine_ls_weighting_details 'w = 1/[\s^2^(Fo^2^)+(0.1000P)^2^+0.0000P] where P=(Fo^2^+2Fc^2^)/3'
_refine_ls_weighting_scheme calc
_refine_ls_wR_factor_ref 0.1579
_reflns_number_gt 2281
_reflns_number_total 2822
_reflns_threshold_expression F^2^>2.0\s(F^2^)
_cod_data_source_file om200268v_si_005.cif
_cod_data_source_block otsuka2
_cod_database_code 4064685

loop_
_symmetry_equiv_pos_site_id
_symmetry_equiv_pos_as_xyz
1 +X,+Y,+Z
2 -X,1/2+Y,1/2-Z
3 -X,-Y,-Z
4 +X,1/2-Y,1/2+Z

loop_
_atom_site_label
_atom_site_type_symbol
_atom_site_fract_x
_atom_site_fract_y
_atom_site_fract_z
_atom_site_U_iso_or_equiv
_atom_site_adp_type
_atom_site_occupancy
_atom_site_symmetry_multiplicity
_atom_site_calc_flag
_atom_site_refinement_flags
Cr1 Cr 0.65004(4) 0.88230(2) 0.81932(5) 0.0172(2) Uani 1.0 4 d .
O2 O 0.8660(3) 1.09899(10) 0.4626(3) 0.0227(5) Uani 1.0 4 d .
O3 O 0.8144(3) 0.92535(12) 1.1463(3) 0.0319(5) Uani 1.0 4 d .
O4 O 0.8211(3) 0.74124(12) 0.7957(3) 0.0346(6) Uani 1.0 4 d .
O5 O 0.4458(3) 0.79751(13) 1.0507(4) 0.0424(6) Uani 1.0 4 d .
C6 C 0.7496(3) 0.90776(15) 1.0221(4) 0.0228(6) Uani 1.0 4 d .
C7 C 0.7551(3) 0.79572(15) 0.8043(4) 0.0235(6) Uani 1.0 4 d .
C8 C 0.5236(3) 0.83039(15) 0.9594(4) 0.0256(6) Uani 1.0 4 d .
C9 C 0.6008(3) 1.00174(15) 0.7672(4) 0.0208(6) Uani 1.0 4 d .
C10 C 0.7455(3) 0.92712(16) 0.5686(4) 0.0202(6) Uani 1.0 4 d .
C11 C 0.7346(3) 0.98659(14) 0.6913(4) 0.0200(6) Uani 1.0 4 d .
C12 C 0.4812(3) 0.95943(15) 0.7243(4) 0.0213(6) Uani 1.0 4 d .
C13 C 0.8599(4) 1.11012(16) 0.6505(4) 0.0239(7) Uani 1.0 4 d .
C14 C 0.4938(3) 0.89936(16) 0.5995(4) 0.0245(6) Uani 1.0 4 d .
C15 C 0.8808(3) 1.16758(16) 0.3673(4) 0.0247(6) Uani 1.0 4 d .
C16 C 0.8629(4) 1.03293(16) 0.7393(4) 0.0264(7) Uani 1.0 4 d .
C17 C 0.6241(4) 0.88349(15) 0.5251(4) 0.0227(7) Uani 1.0 4 d .
C18 C 0.8824(4) 1.1490(2) 0.1710(4) 0.0310(7) Uani 1.0 4 d .
H9 H 0.5915 1.0393 0.8469 0.0303 Uiso 1.0 4 calc R
H10 H 0.8279 0.9172 0.5249 0.0282 Uiso 1.0 4 calc R
H12 H 0.3862 0.9678 0.7710 0.0274 Uiso 1.0 4 calc R
H13A H 0.9386 1.1322 0.6947 0.0157 Uiso 1.0 4 calc R
H13B H 0.7763 1.1396 0.6824 0.0234 Uiso 1.0 4 calc R
H14 H 0.4136 0.8681 0.5807 0.0155 Uiso 1.0 4 calc R
H15A H 0.9666 1.1941 0.4045 0.0264 Uiso 1.0 4 calc R
H15B H 0.8087 1.2005 0.3912 0.0219 Uiso 1.0 4 calc R
H16A H 0.9503 1.0096 0.6977 0.0365 Uiso 1.0 4 calc R
H16B H 0.8623 1.0436 0.8669 0.0252 Uiso 1.0 4 calc R
H17 H 0.6292 0.8410 0.4563 0.0254 Uiso 1.0 4 calc R
H18A H 0.9551 1.1152 0.1436 0.0551 Uiso 1.0 4 calc R
H18B H 0.8058 1.1267 0.1405 0.0306 Uiso 1.0 4 calc R
H18C H 0.8989 1.1916 0.1078 0.0482 Uiso 1.0 4 calc R

loop_
_atom_site_aniso_label
_atom_site_aniso_U_11
_atom_site_aniso_U_22
_atom_site_aniso_U_33
_atom_site_aniso_U_12
_atom_site_aniso_U_13
_atom_site_aniso_U_23
Cr1 0.0178(3) 0.0161(3) 0.0178(3) 0.00071(15) 0.00103(18) 0.00166(13)
O2 0.0291(12) 0.0179(9) 0.0210(10) -0.0024(8) 0.0043(8) 0.0015(7)
O3 0.0380(13) 0.0369(12) 0.0207(10) -0.0003(10) -0.0063(9) 0.0013(9)
O4 0.0336(13) 0.0213(11) 0.0489(13) 0.0047(9) 0.0103(10) 0.0030(9)
O5 0.0300(14) 0.0401(14) 0.0571(14) 0.0027(11) 0.0187(11) 0.0199(11)
C6 0.0290(16) 0.0176(13) 0.0220(13) 0.0042(11) 0.0067(11) 0.0045(10)
C7 0.0241(15) 0.0214(14) 0.0251(13) -0.0041(12) 0.0016(11) 0.0016(10)
C8 0.0206(15) 0.0235(14) 0.0328(15) 0.0063(12) 0.0022(11) 0.0041(11)
C9 0.0274(15) 0.0163(13) 0.0189(12) 0.0058(11) 0.0040(10) 0.0032(10)
C10 0.0178(14) 0.0256(14) 0.0171(12) 0.0029(11) 0.0030(10) 0.0032(10)
C11 0.0241(15) 0.0190(13) 0.0170(12) 0.0002(11) -0.0010(10) 0.0054(9)
C12 0.0117(13) 0.0249(14) 0.0273(13) 0.0041(11) -0.0000(10) 0.0059(10)
C13 0.0250(17) 0.0237(15) 0.0229(14) -0.0067(12) -0.0013(12) 0.0008(10)
C14 0.0203(15) 0.0236(14) 0.0296(15) -0.0032(11) -0.0095(12) 0.0056(11)
C15 0.0185(15) 0.0213(15) 0.0343(15) 0.0008(12) 0.0004(11) 0.0049(11)
C16 0.0337(18) 0.0244(14) 0.0210(14) -0.0062(13) -0.0044(12) 0.0043(11)
C17 0.0264(17) 0.0227(15) 0.0191(14) 0.0018(11) -0.0014(11) -0.0034(10)
C18 0.0291(18) 0.0340(19) 0.0298(16) -0.0043(15) -0.0024(13) 0.0066(13)

loop_
_atom_type_symbol
_atom_type_description
_atom_type_scat_dispersion_real
_atom_type_scat_dispersion_imag
_atom_type_scat_source
C C 0.0033 0.0016
;
International Tables for Crystallography
(1992, Vol. C, Tables 4.2.6.8 and 6.1.1.4)
;
H H 0.0000 0.0000
;
International Tables for Crystallography
(1992, Vol. C, Table 6.1.1.4)
;
O O 0.0106 0.0060
;
International Tables for Crystallography
(1992, Vol. C, Tables 4.2.6.8 and 6.1.1.4)
;
Cr Cr 0.3209 0.6236
;
International Tables for Crystallography
(1992, Vol. C, Tables 4.2.6.8 and 6.1.1.4)
;

loop_
_geom_angle_atom_site_label_1
_geom_angle_atom_site_label_2
_geom_angle_atom_site_label_3
_geom_angle
_geom_angle_publ_flag
C6 Cr1 C7 89.06(12) yes
C6 Cr1 C8 89.04(13) yes
C6 Cr1 C9 90.84(11) yes
C6 Cr1 C10 113.58(12) yes
C6 Cr1 C11 88.13(11) yes
C6 Cr1 C12 118.42(11) yes
C6 Cr1 C14 155.70(12) yes
C6 Cr1 C17 150.80(12) yes
C7 Cr1 C8 87.85(13) yes
C7 Cr1 C9 155.49(12) yes
C7 Cr1 C10 91.76(11) yes
C7 Cr1 C11 118.60(11) yes
C7 Cr1 C12 152.51(11) yes
C7 Cr1 C14 115.16(12) yes
C7 Cr1 C17 90.32(11) yes
C8 Cr1 C9 116.66(12) yes
C8 Cr1 C10 157.37(12) yes
C8 Cr1 C11 153.33(11) yes
C8 Cr1 C12 91.68(12) yes
C8 Cr1 C14 93.56(12) yes
C8 Cr1 C17 120.11(12) yes
C9 Cr1 C10 65.93(10) yes
C9 Cr1 C11 36.92(10) yes
C9 Cr1 C12 36.65(10) yes
C9 Cr1 C14 66.44(10) yes
C9 Cr1 C17 78.04(10) yes
C10 Cr1 C11 36.67(10) yes
C10 Cr1 C12 78.39(11) yes
C10 Cr1 C14 66.21(11) yes
C10 Cr1 C17 37.26(11) yes
C11 Cr1 C12 66.67(10) yes
C11 Cr1 C14 78.78(10) yes
C11 Cr1 C17 66.73(10) yes
C12 Cr1 C14 37.42(10) yes
C12 Cr1 C17 66.29(11) yes
C14 Cr1 C17 36.16(11) yes
C13 O2 C15 112.4(2) yes
Cr1 C6 O3 177.9(3) yes
Cr1 C7 O4 179.7(3) yes
Cr1 C8 O5 178.6(3) yes
Cr1 C9 C11 72.53(15) yes
Cr1 C9 C12 71.90(16) yes
C11 C9 C12 121.8(3) yes
Cr1 C10 C11 71.94(15) yes
Cr1 C10 C17 70.77(16) yes
C11 C10 C17 120.1(3) yes
Cr1 C11 C9 70.55(15) yes
Cr1 C11 C10 71.38(15) yes
Cr1 C11 C16 129.70(18) yes
C9 C11 C10 118.3(3) yes
C9 C11 C16 121.1(3) yes
C10 C11 C16 120.6(3) yes
Cr1 C12 C9 71.45(16) yes
Cr1 C12 C14 71.59(16) yes
C9 C12 C14 119.2(3) yes
O2 C13 C16 107.7(3) yes
Cr1 C14 C12 70.99(16) yes
Cr1 C14 C17 71.49(17) yes
C12 C14 C17 119.6(3) yes
O2 C15 C18 107.6(3) yes
C11 C16 C13 112.0(3) yes
Cr1 C17 C10 71.97(15) yes
Cr1 C17 C14 72.35(17) yes
C10 C17 C14 120.9(3) yes
Cr1 C9 H9 128.173 no
C11 C9 H9 119.873 no
C12 C9 H9 118.307 no
Cr1 C10 H10 127.673 no
C11 C10 H10 118.062 no
C17 C10 H10 121.776 no
Cr1 C12 H12 129.764 no
C9 C12 H12 125.337 no
C14 C12 H12 115.401 no
O2 C13 H13A 112.848 no
O2 C13 H13B 110.582 no
C16 C13 H13A 102.570 no
C16 C13 H13B 113.077 no
H13A C13 H13B 109.868 no
Cr1 C14 H14 123.685 no
C12 C14 H14 118.076 no
C17 C14 H14 121.933 no
O2 C15 H15A 110.740 no
O2 C15 H15B 112.304 no
C18 C15 H15A 111.946 no
C18 C15 H15B 109.883 no
H15A C15 H15B 104.450 no
C11 C16 H16A 111.602 no
C11 C16 H16B 109.516 no
C13 C16 H16A 105.114 no
C13 C16 H16B 104.515 no
H16A C16 H16B 113.823 no
Cr1 C17 H17 123.034 no
C10 C17 H17 122.483 no
C14 C17 H17 116.384 no
C15 C18 H18A 111.396 no
C15 C18 H18B 110.626 no
C15 C18 H18C 109.144 no
H18A C18 H18B 104.939 no
H18A C18 H18C 107.367 no
H18B C18 H18C 113.291 no

loop_
_geom_bond_atom_site_label_1
_geom_bond_atom_site_label_2
_geom_bond_distance
_geom_bond_publ_flag
Cr1 C6 1.842(3) yes
Cr1 C7 1.839(3) yes
Cr1 C8 1.841(3) yes
Cr1 C9 2.216(3) yes
Cr1 C10 2.234(3) yes
Cr1 C11 2.241(3) yes
Cr1 C12 2.221(3) yes
Cr1 C14 2.229(3) yes
Cr1 C17 2.218(3) yes
O2 C13 1.424(4) yes
O2 C15 1.424(4) yes
O3 C6 1.157(4) yes
O4 C7 1.156(4) yes
O5 C8 1.163(4) yes
C9 C11 1.412(4) yes
C9 C12 1.395(4) yes
C10 C11 1.408(4) yes
C10 C17 1.422(5) yes
C11 C16 1.509(5) yes
C12 C14 1.428(4) yes
C13 C16 1.530(4) yes
C14 C17 1.380(5) yes
C15 C18 1.508(4) yes
C9 H9 0.902 no
C10 H10 0.862 no
C12 H12 0.974 no
C13 H13A 0.903 no
C13 H13B 0.978 no
C14 H14 0.951 no
C15 H15A 0.977 no
C15 H15B 0.916 no
C16 H16A 0.975 no
C16 H16B 0.975 no
C17 H17 0.918 no
C18 H18A 0.937 no
C18 H18B 0.856 no
C18 H18C 0.908 no

loop_
_geom_contact_atom_site_label_1
_geom_contact_atom_site_label_2
_geom_contact_distance
_geom_contact_publ_flag
_geom_contact_site_symmetry_2
O2 C10 3.366(4) no .
O2 C11 2.917(4) no .
O3 C7 3.497(4) no .
O3 C8 3.514(4) no .
O4 C6 3.488(4) no .
O4 C8 3.454(4) no .
O5 C6 3.483(4) no .
O5 C7 3.457(4) no .
C6 C16 3.261(4) no .
C9 C13 3.239(4) no .
C10 C13 3.493(4) no .
O2 C14 3.426(4) no 3_676
O3 O4 3.177(3) no 4_565
O3 C10 3.233(3) no 1_556
O3 C12 3.600(4) no 3_677
O3 C13 3.485(4) no 3_777
O3 C16 3.248(4) no 3_777
O3 C17 3.445(4) no 1_556
O4 O3 3.177(3) no 4_564
O4 C6 3.424(4) no 4_564
O4 C15 3.474(4) no 3_776
O4 C17 3.373(4) no 4_565
O4 C18 3.423(5) no 3_776
O5 C14 3.561(4) no 4_565
C6 O4 3.424(4) no 4_565
C7 C18 3.564(5) no 3_776
C9 C14 3.385(4) no 3_676
C10 O3 3.233(3) no 1_554
C12 O3 3.600(4) no 3_677
C12 C14 3.507(4) no 3_676
C12 C17 3.512(4) no 3_676
C13 O3 3.485(4) no 3_777
C14 O2 3.426(4) no 3_676
C14 O5 3.561(4) no 4_564
C14 C9 3.385(4) no 3_676
C14 C12 3.507(4) no 3_676
C15 O4 3.474(4) no 3_776
C16 O3 3.248(4) no 3_777
C17 O3 3.445(4) no 1_554
C17 O4 3.373(4) no 4_564
C17 C12 3.512(4) no 3_676
C18 O4 3.423(5) no 3_776
C18 C7 3.564(5) no 3_776
Cr1 H16B 3.5240 no .
O2 H10 3.2973 no .
O2 H16A 2.5053 no .
O2 H16B 3.1880 no .
O2 H18A 2.5527 no .
O2 H18B 2.5277 no .
O2 H18C 3.1464 no .
O3 H16B 3.0083 no .
O4 H17 3.5921 no .
C6 H9 3.0738 no .
C6 H16A 3.5804 no .
C6 H16B 2.8923 no .
C7 H10 3.0920 no .
C7 H17 2.9762 no .
C8 H12 3.1115 no .
C8 H14 3.0950 no .
C9 H10 3.1909 no .
C9 H13B 3.0328 no .
C9 H14 3.2795 no .
C9 H16A 3.3420 no .
C9 H16B 2.6824 no .
C10 H9 3.2380 no .
C10 H14 3.3062 no .
C10 H16A 2.6127 no .
C10 H16B 3.2438 no .
C11 H12 3.3590 no .
C11 H13A 3.2331 no .
C11 H13B 2.7588 no .
C11 H17 3.2905 no .
C12 H17 3.2345 no .
C13 H9 3.1930 no .
C13 H10 3.5816 no .
C13 H15A 2.5818 no .
C13 H15B 2.5706 no .
C14 H9 3.2426 no .
C14 H10 3.2185 no .
C15 H13A 2.5912 no .
C15 H13B 2.6098 no .
C16 H9 2.6897 no .
C16 H10 2.6372 no .
C17 H12 3.2739 no .
H9 H12 2.3865 no .
H9 H13B 2.7880 no .
H9 H16B 2.5606 no .
H10 H16A 2.3925 no .
H10 H16B 3.4293 no .
H10 H17 2.3707 no .
H12 H14 2.2963 no .
H13A H15A 2.4545 no .
H13A H15B 2.8557 no .
H13A H16A 2.1895 no .
H13A H16B 2.1644 no .
H13B H15A 2.9199 no .
H13B H15B 2.4584 no .
H13B H16A 2.8436 no .
H13B H16B 2.3449 no .
H14 H17 2.2914 no .
H15A H18A 2.4122 no .
H15A H18B 2.7657 no .
H15A H18C 2.3129 no .
H15B H18A 2.7717 no .
H15B H18B 2.2947 no .
H15B H18C 2.2954 no .
O2 H10 2.9037 no 3_776
O2 H12 3.1836 no 3_676
O2 H14 2.7218 no 3_676
O2 H16A 2.8657 no 3_776
O3 H10 2.8444 no 1_556
O3 H12 2.7577 no 3_677
O3 H13A 2.8093 no 3_777
O3 H16A 2.7630 no 3_777
O3 H16B 3.1024 no 3_777
O3 H17 3.2760 no 1_556
O3 H18A 3.1619 no 3_776
O3 H18B 3.5931 no 1_556
O4 H10 3.3085 no 4_565
O4 H13A 2.9888 no 2_746
O4 H15A 3.1231 no 2_746
O4 H15A 2.7590 no 3_776
O4 H17 2.6253 no 4_565
O4 H18A 3.3508 no 3_776
O4 H18C 2.9888 no 3_776
O5 H9 3.0323 no 3_677
O5 H13B 3.1100 no 3_677
O5 H14 2.9786 no 4_565
O5 H15B 2.9932 no 2_646
O5 H17 3.5804 no 1_556
O5 H17 3.1004 no 4_565
O5 H18B 3.0839 no 3_676
O5 H18C 3.4659 no 3_676
C6 H9 3.4968 no 3_677
C6 H12 2.9973 no 3_677
C6 H18A 3.0806 no 3_776
C7 H15A 3.0656 no 3_776
C7 H17 2.9445 no 4_565
C7 H18A 3.1865 no 3_776
C7 H18C 3.3369 no 3_776
C8 H9 2.9497 no 3_677
C8 H17 3.2172 no 4_565
C8 H18B 3.2865 no 3_676
C9 H9 3.4956 no 3_677
C9 H12 3.5060 no 3_677
C9 H14 3.4947 no 3_676
C10 H12 3.3950 no 3_676
C10 H15A 3.4776 no 3_776
C11 H14 3.5808 no 3_676
C12 H9 3.2881 no 3_677
C12 H18B 3.2762 no 3_676
C13 H10 3.2655 no 3_776
C13 H14 3.1294 no 3_676
C13 H18C 3.5721 no 4_575
C14 H13B 3.3795 no 3_676
C14 H15B 3.3652 no 3_676
C14 H18B 3.4686 no 3_676
C15 H10 3.2385 no 3_776
C15 H14 2.8765 no 3_676
C15 H16A 3.5747 no 3_776
C15 H18C 3.0976 no 4_575
C16 H18A 3.4760 no 1_556
C16 H18A 3.2701 no 3_776
C16 H18B 3.4845 no 1_556
C17 H12 3.4604 no 3_676
C18 H12 3.3117 no 3_676
C18 H14 3.3736 no 3_676
C18 H15A 3.5308 no 4_574
C18 H15B 3.4770 no 4_574
C18 H16A 3.3862 no 3_776
C18 H16B 2.9619 no 1_554
H9 O5 3.0323 no 3_677
H9 C6 3.4968 no 3_677
H9 C8 2.9497 no 3_677
H9 C9 3.4956 no 3_677
H9 C12 3.2881 no 3_677
H9 H9 3.1984 no 3_677
H9 H12 2.8742 no 3_677
H9 H18B 3.3685 no 1_556
H10 O2 2.9037 no 3_776
H10 O3 2.8444 no 1_554
H10 O4 3.3085 no 4_564
H10 C13 3.2655 no 3_776
H10 C15 3.2385 no 3_776
H10 H13A 2.8905 no 3_776
H10 H15A 2.8244 no 3_776
H10 H16A 2.9817 no 3_776
H10 H18A 3.2679 no 3_776
H12 O2 3.1836 no 3_676
H12 O3 2.7577 no 3_677
H12 C6 2.9973 no 3_677
H12 C9 3.5060 no 3_677
H12 C10 3.3950 no 3_676
H12 C17 3.4604 no 3_676
H12 C18 3.3117 no 3_676
H12 H9 2.8742 no 3_677
H12 H16B 3.5969 no 3_677
H12 H18B 2.5636 no 3_676
H13A O3 2.8093 no 3_777
H13A O4 2.9888 no 2_756
H13A H10 2.8905 no 3_776
H13A H15A 3.4867 no 4_575
H13A H15B 3.5496 no 4_575
H13A H18A 3.3819 no 1_556
H13A H18B 3.5730 no 1_556
H13A H18C 3.2956 no 1_556
H13A H18C 3.2339 no 4_575
H13B O5 3.1100 no 3_677
H13B C14 3.3795 no 3_676
H13B H14 2.6650 no 3_676
H13B H15B 3.2688 no 4_575
H13B H18B 3.4524 no 1_556
H13B H18C 3.5145 no 1_556
H13B H18C 3.2759 no 4_575
H14 O2 2.7218 no 3_676
H14 O5 2.9786 no 4_564
H14 C9 3.4947 no 3_676
H14 C11 3.5808 no 3_676
H14 C13 3.1294 no 3_676
H14 C15 2.8765 no 3_676
H14 C18 3.3736 no 3_676
H14 H13B 2.6650 no 3_676
H14 H15B 2.4372 no 3_676
H14 H18B 2.9467 no 3_676
H15A O4 3.1231 no 2_756
H15A O4 2.7590 no 3_776
H15A C7 3.0656 no 3_776
H15A C10 3.4776 no 3_776
H15A C18 3.5308 no 4_575
H15A H10 2.8244 no 3_776
H15A H13A 3.4867 no 4_574
H15A H18C 2.6269 no 4_575
H15B O5 2.9932 no 2_656
H15B C14 3.3652 no 3_676
H15B C18 3.4770 no 4_575
H15B H13A 3.5496 no 4_574
H15B H13B 3.2688 no 4_574
H15B H14 2.4372 no 3_676
H15B H18C 2.6585 no 4_575
H16A O2 2.8657 no 3_776
H16A O3 2.7630 no 3_777
H16A C15 3.5747 no 3_776
H16A C18 3.3862 no 3_776
H16A H10 2.9817 no 3_776
H16A H16A 3.1304 no 3_776
H16A H18A 2.6764 no 3_776
H16A H18B 3.5590 no 3_776
H16B O3 3.1024 no 3_777
H16B C18 2.9619 no 1_556
H16B H12 3.5969 no 3_677
H16B H18A 2.5868 no 1_556
H16B H18A 3.3165 no 3_776
H16B H18B 2.5872 no 1_556
H16B H18C 3.2170 no 1_556
H17 O3 3.2760 no 1_554
H17 O4 2.6253 no 4_564
H17 O5 3.5804 no 1_554
H17 O5 3.1004 no 4_564
H17 C7 2.9445 no 4_564
H17 C8 3.2172 no 4_564
H18A O3 3.1619 no 3_776
H18A O4 3.3508 no 3_776
H18A C6 3.0806 no 3_776
H18A C7 3.1865 no 3_776
H18A C16 3.4760 no 1_554
H18A C16 3.2701 no 3_776
H18A H10 3.2679 no 3_776
H18A H13A 3.3819 no 1_554
H18A H16A 2.6764 no 3_776
H18A H16B 2.5868 no 1_554
H18A H16B 3.3165 no 3_776
H18B O3 3.5931 no 1_554
H18B O5 3.0839 no 3_676
H18B C8 3.2865 no 3_676
H18B C12 3.2762 no 3_676
H18B C14 3.4686 no 3_676
H18B C16 3.4845 no 1_554
H18B H9 3.3685 no 1_554
H18B H12 2.5636 no 3_676
H18B H13A 3.5730 no 1_554
H18B H13B 3.4524 no 1_554
H18B H14 2.9467 no 3_676
H18B H16A 3.5590 no 3_776
H18B H16B 2.5872 no 1_554
H18C O4 2.9888 no 3_776
H18C O5 3.4659 no 3_676
H18C C7 3.3369 no 3_776
H18C C13 3.5721 no 4_574
H18C C15 3.0976 no 4_574
H18C H13A 3.2956 no 1_554
H18C H13A 3.2339 no 4_574
H18C H13B 3.5145 no 1_554
H18C H13B 3.2759 no 4_574
H18C H15A 2.6269 no 4_574
H18C H15B 2.6585 no 4_574
H18C H16B 3.2170 no 1_554

loop_
_geom_torsion_atom_site_label_1
_geom_torsion_atom_site_label_2
_geom_torsion_atom_site_label_3
_geom_torsion_atom_site_label_4
_geom_torsion
_geom_torsion_publ_flag
C6 Cr1 C9 C11 85.77(13) no
C6 Cr1 C9 C12 -141.05(13) no
C6 Cr1 C10 C11 -49.77(16) no
C6 Cr1 C10 C17 177.95(12) no
C6 Cr1 C11 C9 -93.89(13) no
C6 Cr1 C11 C10 135.56(13) no
C6 Cr1 C11 C16 20.9(2) no
C6 Cr1 C12 C9 45.62(16) no
C6 Cr1 C12 C14 176.53(12) no
C6 Cr1 C14 C12 -7.4(4) no
C6 Cr1 C14 C17 124.4(3) no
C6 Cr1 C17 C10 -3.8(3) no
C6 Cr1 C17 C14 -135.9(2) no
C7 Cr1 C9 C11 -3.8(3) no
C7 Cr1 C9 C12 129.4(3) no
C7 Cr1 C10 C11 -139.52(13) no
C7 Cr1 C10 C17 88.21(13) no
C7 Cr1 C11 C9 178.20(11) no
C7 Cr1 C11 C10 47.65(16) no
C7 Cr1 C11 C16 -67.0(3) no
C7 Cr1 C12 C9 -136.0(2) no
C7 Cr1 C12 C14 -5.1(3) no
C7 Cr1 C14 C12 177.41(12) no
C7 Cr1 C14 C17 -50.78(16) no
C7 Cr1 C17 C10 -92.49(13) no
C7 Cr1 C17 C14 135.48(13) no
C8 Cr1 C9 C11 175.11(12) no
C8 Cr1 C9 C12 -51.70(15) no
C8 Cr1 C10 C11 131.8(3) no
C8 Cr1 C10 C17 -0.4(4) no
C8 Cr1 C11 C9 -9.8(3) no
C8 Cr1 C11 C10 -140.3(3) no
C8 Cr1 C11 C16 105.0(3) no
C8 Cr1 C12 C9 135.44(13) no
C8 Cr1 C12 C14 -93.65(13) no
C8 Cr1 C14 C12 88.12(13) no
C8 Cr1 C14 C17 -140.07(13) no
C8 Cr1 C17 C10 179.81(12) no
C8 Cr1 C17 C14 47.78(16) no
C9 Cr1 C10 C11 30.00(11) no
C9 Cr1 C10 C17 -102.27(14) no
C10 Cr1 C9 C11 -29.81(10) no
C10 Cr1 C9 C12 103.38(13) no
C9 Cr1 C11 C9 0.00(11) no
C9 Cr1 C11 C10 -130.5(2) no
C9 Cr1 C11 C16 114.8(3) no
C11 Cr1 C9 C11 0.00(11) no
C11 Cr1 C9 C12 133.18(19) no
C9 Cr1 C12 C9 0.00(11) no
C9 Cr1 C12 C14 130.9(2) no
C12 Cr1 C9 C11 -133.2(2) no
C12 Cr1 C9 C12 0.00(12) no
C9 Cr1 C14 C12 -29.48(11) no
C9 Cr1 C14 C17 102.33(14) no
C14 Cr1 C9 C11 -103.12(13) no
C14 Cr1 C9 C12 30.07(11) no
C9 Cr1 C17 C10 65.77(12) no
C9 Cr1 C17 C14 -66.26(12) no
C17 Cr1 C9 C11 -67.01(12) no
C17 Cr1 C9 C12 66.17(12) no
C10 Cr1 C11 C9 130.5(2) no
C10 Cr1 C11 C10 0.00(13) no
C10 Cr1 C11 C16 -114.7(3) no
C11 Cr1 C10 C11 0.00(12) no
C11 Cr1 C10 C17 -132.3(3) no
C10 Cr1 C12 C9 -65.07(12) no
C10 Cr1 C12 C14 65.84(12) no
C12 Cr1 C10 C11 66.36(12) no
C12 Cr1 C10 C17 -65.92(12) no
C10 Cr1 C14 C12 -102.38(14) no
C10 Cr1 C14 C17 29.44(11) no
C14 Cr1 C10 C11 103.65(14) no
C14 Cr1 C10 C17 -28.62(11) no
C10 Cr1 C17 C10 0.00(13) no
C10 Cr1 C17 C14 -132.0(2) no
C17 Cr1 C10 C11 132.3(3) no
C17 Cr1 C10 C17 0.00(12) no
C11 Cr1 C12 C9 -28.49(10) no
C11 Cr1 C12 C14 102.41(13) no
C12 Cr1 C11 C9 28.29(10) no
C12 Cr1 C11 C10 -102.25(13) no
C12 Cr1 C11 C16 143.1(3) no
C11 Cr1 C14 C12 -66.10(12) no
C11 Cr1 C14 C17 65.71(12) no
C14 Cr1 C11 C9 65.52(11) no
C14 Cr1 C11 C10 -65.02(12) no
C14 Cr1 C11 C16 -179.7(2) no
C11 Cr1 C17 C10 28.76(11) no
C11 Cr1 C17 C14 -103.28(13) no
C17 Cr1 C11 C9 101.36(13) no
C17 Cr1 C11 C10 -29.19(11) no
C17 Cr1 C11 C16 -143.9(3) no
C12 Cr1 C14 C12 0.00(12) no
C12 Cr1 C14 C17 131.8(3) no
C14 Cr1 C12 C9 -130.9(2) no
C14 Cr1 C12 C14 0.00(13) no
C12 Cr1 C17 C10 102.38(13) no
C12 Cr1 C17 C14 -29.65(11) no
C17 Cr1 C12 C9 -102.20(14) no
C17 Cr1 C12 C14 28.71(11) no
C14 Cr1 C17 C10 132.0(3) no
C14 Cr1 C17 C14 0.00(13) no
C17 Cr1 C14 C12 -131.8(3) no
C17 Cr1 C14 C17 0.00(12) no
C13 O2 C15 C18 -178.6(2) no
C15 O2 C13 C16 -173.0(2) no
Cr1 C9 C11 Cr1 0.000(11) no
Cr1 C9 C11 C10 54.90(18) no
Cr1 C9 C11 C16 -125.3(2) no
Cr1 C9 C12 Cr1 0.000(11) no
Cr1 C9 C12 C14 -55.27(19) no
C11 C9 C12 Cr1 54.9(3) no
C11 C9 C12 C14 -0.3(4) no
C12 C9 C11 Cr1 -54.6(3) no
C12 C9 C11 C10 0.2(4) no
C12 C9 C11 C16 -180.0(2) no
Cr1 C10 C11 Cr1 0.000(11) no
Cr1 C10 C11 C9 -54.49(18) no
Cr1 C10 C11 C16 125.7(2) no
Cr1 C10 C17 Cr1 0.0 no
Cr1 C10 C17 C14 55.5(2) no
C11 C10 C17 Cr1 -54.4(3) no
C11 C10 C17 C14 1.1(4) no
C17 C10 C11 Cr1 53.9(3) no
C17 C10 C11 C9 -0.6(4) no
C17 C10 C11 C16 179.6(2) no
Cr1 C11 C16 C13 -164.63(15) no
C9 C11 C16 C13 -74.9(3) no
C10 C11 C16 C13 104.9(3) no
Cr1 C12 C14 Cr1 0.000(10) no
Cr1 C12 C14 C17 -54.4(2) no
C9 C12 C14 Cr1 55.2(3) no
C9 C12 C14 C17 0.8(4) no
O2 C13 C16 C11 -63.7(3) no
Cr1 C14 C17 Cr1 0.0 no
Cr1 C14 C17 C10 -55.4(2) no
C12 C14 C17 Cr1 54.2(3) no
C12 C14 C17 C10 -1.2(4) no
